data_1555084
loop_
_publ_author_name
'He, Wei'
'Yu, Jipan'
'Wang, Dawei'
'Ran, Guoxia'
'Xia, Xiao-Feng'

_publ_section_title
;
 Synthesis of tri-substituted allyl alcohols via a copper/iron
 co-catalyzed cascade perfluoroalkylation/rearrangement of aryl propynyl
 ethers
;
_journal_issue 20
_journal_name_full 'Organic Chemistry Frontiers'
_journal_page_first 3575
_journal_paper_doi 10.1039/C9QO00848A
_journal_volume 6
_journal_year 2019
_chemical_formula_sum 'C26 H16 F9 N O4'
_chemical_formula_weight 577.40
_space_group_crystal_system monoclinic
_space_group_IT_number 14
_space_group_name_Hall '-P 2ybc'
_space_group_name_H-M_alt 'P 1 21/c 1'
_atom_sites_solution_hydrogens geom
_audit_creation_method SHELXL-2016/6
_audit_update_record
;
2018-12-28 deposited with the CCDC.	2019-09-05 downloaded from the CCDC.
;
_cell_angle_alpha 90
_cell_angle_beta 103.811(4)
_cell_angle_gamma 90
_cell_formula_units_Z 4
_cell_length_a 6.1329(8)
_cell_length_b 40.065(5)
_cell_length_c 10.6098(15)
_cell_measurement_temperature 273(2)
_cell_volume 2531.6(6)
_computing_structure_refinement 'SHELXL-2016/6 (Sheldrick, 2016)'
_computing_structure_solution 'SHELXT 2014/5 (Sheldrick, 2014)'
_diffrn_ambient_temperature 273(2)
_diffrn_measured_fraction_theta_full 0.998
_diffrn_measured_fraction_theta_max 0.992
_diffrn_radiation_type MoK\a
_diffrn_radiation_wavelength 0.71073
_diffrn_reflns_av_R_equivalents 0.1369
_diffrn_reflns_av_unetI/netI 0.0854
_diffrn_reflns_Laue_measured_fraction_full 0.998
_diffrn_reflns_Laue_measured_fraction_max 0.992
_diffrn_reflns_limit_h_max 7
_diffrn_reflns_limit_h_min -7
_diffrn_reflns_limit_k_max 48
_diffrn_reflns_limit_k_min -48
_diffrn_reflns_limit_l_max 12
_diffrn_reflns_limit_l_min -11
_diffrn_reflns_number 27962
_diffrn_reflns_point_group_measured_fraction_full 0.998
_diffrn_reflns_point_group_measured_fraction_max 0.992
_diffrn_reflns_theta_full 25.242
_diffrn_reflns_theta_max 25.753
_diffrn_reflns_theta_min 3.051
_exptl_absorpt_coefficient_mu 0.146
_exptl_absorpt_correction_T_max 0.7453
_exptl_absorpt_correction_T_min 0.6389
_exptl_absorpt_correction_type multi-scan
_exptl_absorpt_process_details 'SADABS 2014/5'
_exptl_crystal_density_diffrn 1.515
_exptl_crystal_F_000 1168
_refine_diff_density_max 0.667
_refine_diff_density_min -0.390
_refine_diff_density_rms 0.065
_refine_ls_extinction_coef 0.017(4)
_refine_ls_extinction_expression Fc^*^=kFc[1+0.001xFc^2^\l^3^/sin(2\q)]^-1/4^
_refine_ls_extinction_method 'SHELXL-2016/6 (Sheldrick 2016)'
_refine_ls_goodness_of_fit_ref 1.026
_refine_ls_hydrogen_treatment constr
_refine_ls_matrix_type full
_refine_ls_number_parameters 362
_refine_ls_number_reflns 4816
_refine_ls_number_restraints 7
_refine_ls_restrained_S_all 1.042
_refine_ls_R_factor_all 0.1950
_refine_ls_R_factor_gt 0.0971
_refine_ls_shift/su_max 0.016
_refine_ls_shift/su_mean 0.001
_refine_ls_structure_factor_coef Fsqd
_refine_ls_weighting_details 'w=1/[\s^2^(Fo^2^)+(0.1515P)^2^+1.4609P] where P=(Fo^2^+2Fc^2^)/3'
_refine_ls_weighting_scheme calc
_refine_ls_wR_factor_gt 0.2449
_refine_ls_wR_factor_ref 0.3040
_reflns_Friedel_coverage 0.000
_reflns_number_gt 2244
_reflns_number_total 4816
_reflns_threshold_expression 'I > 2\s(I)'
_cod_data_source_file c9qo00848a2.cif
_cod_data_source_block s_c
_cod_original_sg_symbol_H-M 'P 21/c'
_cod_database_code 1555084
_shelx_shelxl_version_number 2016/6
_shelx_space_group_comment
;
The symmetry employed for this shelxl refinement is uniquely defined
by the following loop, which should always be used as a source of
symmetry information in preference to the above space-group names.
They are only intended as comments.
;

loop_
_space_group_symop_operation_xyz
'x, y, z'
'-x, y+1/2, -z+1/2'
'-x, -y, -z'
'x, -y-1/2, z-1/2'

loop_
_atom_site_label
_atom_site_type_symbol
_atom_site_fract_x
_atom_site_fract_y
_atom_site_fract_z
_atom_site_U_iso_or_equiv
_atom_site_adp_type
_atom_site_occupancy
_atom_site_site_symmetry_order
_atom_site_calc_flag
_atom_site_refinement_flags_posn
_atom_site_refinement_flags_adp
N1 N 1.0089(9) 0.06739(18) 0.3650(5) 0.0800(15) Uani 1 1 d . .
O1 O 1.0375(10) 0.09300(15) 0.3114(6) 0.124(2) Uani 1 1 d . .
F1 F 0.1636(9) 0.16091(9) 0.6442(4) 0.1220(17) Uani 1 1 d . .
O2 O 0.2919(7) 0.03985(10) 0.7039(4) 0.0770(12) Uani 1 1 d . .
F2 F 0.2403(15) 0.23220(14) 0.8311(5) 0.200(3) Uani 1 1 d . .
C2 C 0.7920(10) 0.03818(15) 0.4951(6) 0.0728(17) Uani 1 1 d . .
H2 H 0.860923 0.018489 0.478998 0.087 Uiso 1 1 calc R U
O3 O 1.1089(8) 0.04168(15) 0.3563(5) 0.1024(17) Uani 1 1 d . .
F3 F -0.0760(10) 0.21574(15) 0.7220(8) 0.186(3) Uani 1 1 d . U
C3 C 0.5517(13) 0.03515(14) 1.1420(6) 0.0776(18) Uani 1 1 d . .
H3 H 0.506034 0.019706 1.195879 0.093 Uiso 1 1 calc R U
C5 C 0.6391(10) 0.03818(13) 0.5714(6) 0.0676(16) Uani 1 1 d . .
H5 H 0.604448 0.018277 0.607319 0.081 Uiso 1 1 calc R U
F5 F 0.0962(15) 0.21782(15) 0.5099(6) 0.181(3) Uani 1 1 d . .
C6 C 0.5367(8) 0.06744(12) 0.5950(5) 0.0498(12) Uani 1 1 d . .
F6 F 0.4000(13) 0.22814(19) 0.6170(8) 0.194(3) Uani 1 1 d . .
C7 C 0.2324(8) 0.12502(12) 0.8933(5) 0.0489(12) Uani 1 1 d . .
C13 C 0.5035(8) 0.08796(11) 1.0338(5) 0.0467(12) Uani 1 1 d . .
C12 C 0.3857(8) 0.12077(12) 1.0052(5) 0.0503(13) Uani 1 1 d . .
C11 C 0.1690(9) 0.09680(13) 0.8003(5) 0.0586(14) Uani 1 1 d . .
H11A H 0.177044 0.075943 0.847575 0.070 Uiso 1 1 calc R U
H11B H 0.015974 0.099742 0.749918 0.070 Uiso 1 1 calc R U
O4 O 0.3203(6) 0.09565(8) 0.7142(3) 0.0584(10) Uani 1 1 d . .
F4 F 0.1091(7) 0.17765(9) 0.9529(3) 0.0936(13) Uani 1 1 d . .
C4 C 0.7410(10) 0.09680(15) 0.4643(5) 0.0652(15) Uani 1 1 d . .
H4 H 0.775346 0.116457 0.426678 0.078 Uiso 1 1 calc R U
C9 C 0.3716(8) 0.06537(14) 0.6769(5) 0.0527(13) Uani 1 1 d . .
F9 F 0.4300(8) 0.17840(13) 0.7959(6) 0.145(2) Uani 1 1 d . .
C8 C 0.2103(12) 0.17765(15) 0.7562(6) 0.0730(17) Uani 1 1 d . .
F8 F -0.1069(6) 0.15106(10) 0.7955(4) 0.1053(14) Uani 1 1 d . .
C1 C 0.5889(9) 0.09690(12) 0.5416(5) 0.0579(14) Uani 1 1 d . .
H1 H 0.521877 0.116768 0.557669 0.069 Uiso 1 1 calc R U
C25 C 0.1359(17) 0.2129(2) 0.7267(8) 0.107(3) Uani 1 1 d . U
C10 C 0.8396(8) 0.06754(15) 0.4441(5) 0.0571(14) Uani 1 1 d . .
F10 F 0.1351(14) 0.26207(13) 0.6124(6) 0.188(3) Uani 1 1 d . .
C24 C 0.1127(10) 0.15727(14) 0.8533(5) 0.0647(15) Uani 1 1 d . .
C14 C 0.4405(10) 0.06547(14) 1.1185(5) 0.0654(15) Uani 1 1 d . .
H14 H 0.325715 0.070695 1.158740 0.078 Uiso 1 1 calc R U
C20 C 0.3279(11) 0.14895(15) 1.2034(6) 0.0738(17) Uani 1 1 d . .
H20 H 0.196657 0.136639 1.195268 0.089 Uiso 1 1 calc R U
C19 C 0.4520(9) 0.14536(12) 1.1120(5) 0.0527(13) Uani 1 1 d . .
C18 C 0.6477(12) 0.16286(18) 1.1287(7) 0.090(2) Uani 1 1 d . .
H18 H 0.737143 0.160037 1.069965 0.108 Uiso 1 1 calc R U
C17 C 0.6780(9) 0.07977(15) 0.9790(6) 0.0652(15) Uani 1 1 d . .
H17 H 0.722561 0.094707 0.922929 0.078 Uiso 1 1 calc R U
C16 C 0.7873(11) 0.04980(17) 1.0062(7) 0.0836(19) Uani 1 1 d . .
H16 H 0.905169 0.044588 0.968389 0.100 Uiso 1 1 calc R U
C15 C 0.7237(12) 0.02745(16) 1.0889(7) 0.0812(19) Uani 1 1 d . .
H15 H 0.798762 0.007219 1.107903 0.097 Uiso 1 1 calc R U
C22 C 0.3951(18) 0.17064(19) 1.3077(7) 0.098(2) Uani 1 1 d . .
H22 H 0.306076 0.173286 1.366670 0.117 Uiso 1 1 calc R U
C23 C 0.5869(18) 0.1877(2) 1.3237(9) 0.113(3) Uani 1 1 d . .
H23 H 0.634643 0.201453 1.395613 0.136 Uiso 1 1 calc R U
C21 C 0.7155(14) 0.1848(2) 1.2317(10) 0.118(3) Uani 1 1 d . .
H21 H 0.845255 0.197425 1.239610 0.142 Uiso 1 1 calc R U
C26 C 0.199(2) 0.2317(2) 0.6216(11) 0.123(3) Uani 1 1 d . .

loop_
_atom_site_aniso_label
_atom_site_aniso_U_11
_atom_site_aniso_U_22
_atom_site_aniso_U_33
_atom_site_aniso_U_23
_atom_site_aniso_U_13
_atom_site_aniso_U_12
N1 0.065(3) 0.114(5) 0.060(3) -0.005(3) 0.012(3) -0.003(3)
O1 0.135(5) 0.116(4) 0.147(5) 0.021(4) 0.088(4) -0.011(3)
F1 0.244(5) 0.068(2) 0.069(3) -0.001(2) 0.067(3) 0.015(3)
O2 0.092(3) 0.053(2) 0.093(3) 0.001(2) 0.037(2) -0.015(2)
F2 0.393(11) 0.112(4) 0.097(4) -0.032(3) 0.061(5) -0.011(5)
C2 0.068(4) 0.063(4) 0.091(5) 0.005(3) 0.026(4) 0.019(3)
O3 0.085(3) 0.133(4) 0.098(4) 0.001(3) 0.039(3) 0.032(3)
F3 0.139(4) 0.149(4) 0.295(8) 0.131(5) 0.102(5) 0.078(4)
C3 0.114(5) 0.049(3) 0.065(4) 0.010(3) 0.012(4) -0.006(3)
C5 0.077(4) 0.049(3) 0.079(4) 0.007(3) 0.023(3) 0.006(3)
F5 0.315(10) 0.136(5) 0.092(4) 0.019(4) 0.048(5) -0.027(5)
C6 0.053(3) 0.049(3) 0.042(3) 0.000(2) 0.001(2) 0.000(2)
F6 0.177(6) 0.179(6) 0.246(9) 0.108(6) 0.092(7) 0.016(5)
C7 0.049(3) 0.055(3) 0.046(3) 0.008(2) 0.016(2) 0.002(2)
C13 0.050(3) 0.049(3) 0.039(3) 0.002(2) 0.007(2) 0.003(2)
C12 0.050(3) 0.056(3) 0.051(3) 0.008(2) 0.024(3) 0.002(2)
C11 0.061(3) 0.064(3) 0.055(3) 0.003(3) 0.023(3) -0.002(3)
O4 0.078(2) 0.048(2) 0.056(2) 0.0026(17) 0.030(2) -0.0002(17)
F4 0.134(3) 0.090(2) 0.063(2) 0.0076(19) 0.037(2) 0.055(2)
C4 0.079(4) 0.066(4) 0.051(3) 0.005(3) 0.016(3) -0.007(3)
C9 0.058(3) 0.052(3) 0.045(3) 0.007(3) 0.006(3) 0.001(3)
F9 0.080(3) 0.151(4) 0.205(6) 0.096(4) 0.033(3) -0.008(3)
C8 0.091(5) 0.069(4) 0.062(4) 0.003(3) 0.023(4) 0.013(3)
F8 0.064(2) 0.102(3) 0.139(4) 0.032(2) 0.001(2) 0.016(2)
C1 0.075(4) 0.046(3) 0.054(3) -0.001(2) 0.017(3) 0.004(2)
C25 0.155(7) 0.085(5) 0.096(6) 0.018(4) 0.058(5) 0.038(5)
C10 0.048(3) 0.077(4) 0.046(3) 0.000(3) 0.008(2) 0.001(3)
F10 0.342(9) 0.081(3) 0.169(5) 0.034(3) 0.116(6) 0.039(4)
C24 0.066(4) 0.071(4) 0.053(3) 0.003(3) 0.007(3) 0.009(3)
C14 0.079(4) 0.066(4) 0.051(3) 0.002(3) 0.017(3) -0.004(3)
C20 0.100(5) 0.072(4) 0.057(4) -0.003(3) 0.033(3) 0.003(3)
C19 0.062(3) 0.050(3) 0.044(3) 0.002(2) 0.010(3) 0.001(3)
C18 0.079(5) 0.094(5) 0.099(5) -0.022(4) 0.027(4) -0.016(4)
C17 0.062(3) 0.069(4) 0.068(4) 0.006(3) 0.021(3) 0.011(3)
C16 0.073(4) 0.082(4) 0.097(5) -0.003(4) 0.022(4) 0.022(3)
C15 0.095(5) 0.058(4) 0.083(5) 0.006(3) 0.006(4) 0.023(3)
C22 0.143(7) 0.086(5) 0.065(5) -0.007(4) 0.027(5) 0.030(5)
C23 0.129(8) 0.097(6) 0.098(6) -0.033(5) -0.004(6) 0.021(6)
C21 0.088(6) 0.111(6) 0.141(8) -0.042(6) -0.001(6) -0.016(4)
C26 0.168(10) 0.090(6) 0.115(8) 0.039(6) 0.040(8) 0.007(6)

loop_
_atom_type_symbol
_atom_type_description
_atom_type_scat_dispersion_real
_atom_type_scat_dispersion_imag
_atom_type_scat_source
C C 0.0033 0.0016 'International Tables Vol C Tables 4.2.6.8 and 6.1.1.4'
H H 0.0000 0.0000 'International Tables Vol C Tables 4.2.6.8 and 6.1.1.4'
F F 0.0171 0.0103 'International Tables Vol C Tables 4.2.6.8 and 6.1.1.4'
N N 0.0061 0.0033 'International Tables Vol C Tables 4.2.6.8 and 6.1.1.4'
O O 0.0106 0.0060 'International Tables Vol C Tables 4.2.6.8 and 6.1.1.4'

loop_
_geom_angle_atom_site_label_1
_geom_angle_atom_site_label_2
_geom_angle_atom_site_label_3
_geom_angle
O1 N1 O3 123.6(6)
O1 N1 C10 117.6(6)
O3 N1 C10 118.8(6)
C10 C2 C5 118.5(5)
C10 C2 H2 120.8
C5 C2 H2 120.8
C15 C3 C14 121.8(6)
C15 C3 H3 119.1
C14 C3 H3 119.1
C2 C5 C6 120.6(5)
C2 C5 H5 119.7
C6 C5 H5 119.7
C1 C6 C5 119.5(5)
C1 C6 C9 123.0(5)
C5 C6 C9 117.5(5)
C12 C7 C11 120.5(5)
C12 C7 C24 123.7(5)
C11 C7 C24 115.7(5)
C17 C13 C14 118.9(5)
C17 C13 C12 120.8(4)
C14 C13 C12 120.3(5)
C7 C12 C19 126.8(5)
C7 C12 C13 119.7(5)
C19 C12 C13 113.5(4)
O4 C11 C7 109.7(4)
O4 C11 H11A 109.7
C7 C11 H11A 109.7
O4 C11 H11B 109.7
C7 C11 H11B 109.7
H11A C11 H11B 108.2
C9 O4 C11 116.5(4)
C10 C4 C1 119.0(5)
C10 C4 H4 120.5
C1 C4 H4 120.5
O2 C9 O4 124.5(5)
O2 C9 C6 124.2(5)
O4 C9 C6 111.3(4)
F9 C8 F1 106.5(6)
F9 C8 C25 106.5(7)
F1 C8 C25 107.4(6)
F9 C8 C24 109.3(5)
F1 C8 C24 107.1(5)
C25 C8 C24 119.5(6)
C6 C1 C4 119.8(5)
C6 C1 H1 120.1
C4 C1 H1 120.1
F3 C25 F2 104.5(7)
F3 C25 C26 111.7(8)
F2 C25 C26 99.5(8)
F3 C25 C8 110.2(7)
F2 C25 C8 107.6(7)
C26 C25 C8 121.4(7)
C2 C10 C4 122.6(5)
C2 C10 N1 118.0(6)
C4 C10 N1 119.4(5)
F4 C24 F8 105.4(5)
F4 C24 C7 113.7(4)
F8 C24 C7 109.6(5)
F4 C24 C8 106.6(5)
F8 C24 C8 107.2(5)
C7 C24 C8 113.8(5)
C3 C14 C13 118.9(6)
C3 C14 H14 120.6
C13 C14 H14 120.6
C19 C20 C22 121.1(7)
C19 C20 H20 119.4
C22 C20 H20 119.4
C18 C19 C20 118.2(5)
C18 C19 C12 120.8(5)
C20 C19 C12 120.7(5)
C19 C18 C21 121.1(7)
C19 C18 H18 119.5
C21 C18 H18 119.5
C16 C17 C13 120.8(6)
C16 C17 H17 119.6
C13 C17 H17 119.6
C17 C16 C15 120.4(6)
C17 C16 H16 119.8
C15 C16 H16 119.8
C3 C15 C16 119.2(6)
C3 C15 H15 120.4
C16 C15 H15 120.4
C23 C22 C20 120.4(8)
C23 C22 H22 119.8
C20 C22 H22 119.8
C22 C23 C21 119.6(8)
C22 C23 H23 120.2
C21 C23 H23 120.2
C18 C21 C23 119.4(8)
C18 C21 H21 120.3
C23 C21 H21 120.3
F6 C26 F10 113.2(10)
F6 C26 F5 100.4(10)
F10 C26 F5 105.1(9)
F6 C26 C25 114.2(9)
F10 C26 C25 114.5(9)
F5 C26 C25 107.9(9)

loop_
_geom_bond_atom_site_label_1
_geom_bond_atom_site_label_2
_geom_bond_distance
N1 O1 1.206(7)
N1 O3 1.214(7)
N1 C10 1.482(8)
F1 C8 1.335(7)
O2 C9 1.197(6)
F2 C25 1.378(10)
C2 C10 1.356(8)
C2 C5 1.377(8)
C2 H2 0.9300
F3 C25 1.294(9)
C3 C15 1.345(9)
C3 C14 1.386(8)
C3 H3 0.9300
C5 C6 1.381(7)
C5 H5 0.9300
F5 C26 1.325(12)
C6 C1 1.379(7)
C6 C9 1.486(7)
F6 C26 1.253(11)
C7 C12 1.338(7)
C7 C11 1.491(7)
C7 C24 1.497(7)
C13 C17 1.374(7)
C13 C14 1.391(7)
C13 C12 1.496(7)
C12 C19 1.483(7)
C11 O4 1.450(6)
C11 H11A 0.9700
C11 H11B 0.9700
O4 C9 1.337(6)
F4 C24 1.339(6)
C4 C10 1.359(8)
C4 C1 1.381(8)
C4 H4 0.9300
F9 C8 1.312(7)
C8 C25 1.493(9)
C8 C24 1.543(8)
F8 C24 1.363(6)
C1 H1 0.9300
C25 C26 1.472(12)
F10 C26 1.275(10)
C14 H14 0.9300
C20 C19 1.376(7)
C20 C22 1.390(10)
C20 H20 0.9300
C19 C18 1.365(8)
C18 C21 1.386(11)
C18 H18 0.9300
C17 C16 1.372(8)
C17 H17 0.9300
C16 C15 1.374(9)
C16 H16 0.9300
C15 H15 0.9300
C22 C23 1.336(11)
C22 H22 0.9300
C23 C21 1.398(12)
C23 H23 0.9300
C21 H21 0.9300

loop_
_geom_torsion_atom_site_label_1
_geom_torsion_atom_site_label_2
_geom_torsion_atom_site_label_3
_geom_torsion_atom_site_label_4
_geom_torsion
C10 C2 C5 C6 0.1(9)
C2 C5 C6 C1 -0.1(8)
C2 C5 C6 C9 179.3(5)
C11 C7 C12 C19 -174.4(4)
C24 C7 C12 C19 4.9(8)
C11 C7 C12 C13 3.4(7)
C24 C7 C12 C13 -177.3(5)
C17 C13 C12 C7 78.8(6)
C14 C13 C12 C7 -102.4(6)
C17 C13 C12 C19 -103.1(6)
C14 C13 C12 C19 75.6(6)
C12 C7 C11 O4 -87.5(6)
C24 C7 C11 O4 93.2(5)
C7 C11 O4 C9 145.2(4)
C11 O4 C9 O2 4.3(7)
C11 O4 C9 C6 -177.0(4)
C1 C6 C9 O2 165.3(5)
C5 C6 C9 O2 -14.1(8)
C1 C6 C9 O4 -13.5(7)
C5 C6 C9 O4 167.2(5)
C5 C6 C1 C4 0.6(8)
C9 C6 C1 C4 -178.7(5)
C10 C4 C1 C6 -1.1(8)
F9 C8 C25 F3 -162.2(7)
F1 C8 C25 F3 84.1(8)
C24 C8 C25 F3 -37.9(10)
F9 C8 C25 F2 -48.8(8)
F1 C8 C25 F2 -162.6(7)
C24 C8 C25 F2 75.4(9)
F9 C8 C25 C26 64.5(11)
F1 C8 C25 C26 -49.2(12)
C24 C8 C25 C26 -171.2(9)
C5 C2 C10 C4 -0.6(9)
C5 C2 C10 N1 178.4(5)
C1 C4 C10 C2 1.2(9)
C1 C4 C10 N1 -177.9(5)
O1 N1 C10 C2 174.2(6)
O3 N1 C10 C2 -5.0(8)
O1 N1 C10 C4 -6.7(8)
O3 N1 C10 C4 174.1(5)
C12 C7 C24 F4 -22.3(7)
C11 C7 C24 F4 157.1(5)
C12 C7 C24 F8 -139.9(5)
C11 C7 C24 F8 39.4(6)
C12 C7 C24 C8 100.1(6)
C11 C7 C24 C8 -80.6(6)
F9 C8 C24 F4 80.3(6)
F1 C8 C24 F4 -164.8(5)
C25 C8 C24 F4 -42.7(8)
F9 C8 C24 F8 -167.2(5)
F1 C8 C24 F8 -52.3(6)
C25 C8 C24 F8 69.8(8)
F9 C8 C24 C7 -45.9(7)
F1 C8 C24 C7 69.0(6)
C25 C8 C24 C7 -168.8(7)
C15 C3 C14 C13 2.5(9)
C17 C13 C14 C3 -1.8(8)
C12 C13 C14 C3 179.4(5)
C22 C20 C19 C18 2.2(9)
C22 C20 C19 C12 176.5(5)
C7 C12 C19 C18 -102.8(7)
C13 C12 C19 C18 79.3(6)
C7 C12 C19 C20 83.0(7)
C13 C12 C19 C20 -94.9(6)
C20 C19 C18 C21 -2.7(10)
C12 C19 C18 C21 -177.1(7)
C14 C13 C17 C16 0.6(8)
C12 C13 C17 C16 179.4(5)
C13 C17 C16 C15 0.0(10)
C14 C3 C15 C16 -1.9(10)
C17 C16 C15 C3 0.6(10)
C19 C20 C22 C23 -2.3(11)
C20 C22 C23 C21 2.8(12)
C19 C18 C21 C23 3.3(12)
C22 C23 C21 C18 -3.3(13)
F3 C25 C26 F6 -175.9(10)
F2 C25 C26 F6 74.2(12)
C8 C25 C26 F6 -43.3(16)
F3 C25 C26 F10 51.3(14)
F2 C25 C26 F10 -58.6(13)
C8 C25 C26 F10 -176.1(10)
F3 C25 C26 F5 -65.3(11)
F2 C25 C26 F5 -175.1(9)
C8 C25 C26 F5 67.4(13)
